data_7017614
loop_
_publ_author_name
'Gao, Hui'
'Zhang, Xian-Ming'

_publ_section_title
;
 Three novel Bi(iii) complexes with in situ generated anilate ligands:
 unusual oxidation of cyclohexanedione to dihydroxy benzoquinone.
;
_journal_issue 5
_journal_name_full 'Dalton transactions (Cambridge, England : 2003)'
_journal_page_first 1562
_journal_page_last 1567
_journal_paper_doi 10.1039/c1dt11258a
_journal_volume 41
_journal_year 2012
_chemical_formula_sum 'C16 H5 Bi O16'
_chemical_formula_weight 662.18
_chemical_name_systematic
;
?
;
_space_group_IT_number 88
_symmetry_cell_setting tetragonal
_symmetry_space_group_name_Hall '-I 4ad'
_symmetry_space_group_name_H-M 'I 41/a :2'
_atom_sites_solution_hydrogens none
_atom_sites_solution_primary direct
_atom_sites_solution_secondary difmap
_audit_creation_method SHELXL-97
_cell_angle_alpha 90.00
_cell_angle_beta 90.00
_cell_angle_gamma 90.00
_cell_formula_units_Z 4
_cell_length_a 9.8323(3)
_cell_length_b 9.8323(3)
_cell_length_c 28.2700(13)
_cell_measurement_reflns_used 3441
_cell_measurement_temperature 298(2)
_cell_measurement_theta_max 26.7
_cell_measurement_theta_min 2.2
_cell_volume 2732.98(17)
_computing_structure_refinement 'SHELXL-97 (Sheldrick, 1997)'
_computing_structure_solution 'SHELXS-97 (Sheldrick, 1990)'
_diffrn_ambient_temperature 298(2)
_diffrn_measured_fraction_theta_full 0.998
_diffrn_measured_fraction_theta_max 0.998
_diffrn_measurement_device_type 'Bruker APEX area-detector diffractometer'
_diffrn_measurement_method '\f and \w scan'
_diffrn_radiation_monochromator graphite
_diffrn_radiation_source 'fine-focus sealed tube'
_diffrn_radiation_type MoK\a
_diffrn_radiation_wavelength 0.71073
_diffrn_reflns_av_R_equivalents 0.0260
_diffrn_reflns_av_sigmaI/netI 0.0200
_diffrn_reflns_limit_h_max 12
_diffrn_reflns_limit_h_min -11
_diffrn_reflns_limit_k_max 11
_diffrn_reflns_limit_k_min -12
_diffrn_reflns_limit_l_max 33
_diffrn_reflns_limit_l_min -35
_diffrn_reflns_number 6783
_diffrn_reflns_theta_full 26.97
_diffrn_reflns_theta_max 26.97
_diffrn_reflns_theta_min 2.19
_diffrn_standards_decay_% no
_diffrn_standards_interval_count none
_diffrn_standards_interval_time no
_diffrn_standards_number none
_exptl_absorpt_coefficient_mu 6.514
_exptl_absorpt_correction_T_max 0.6959
_exptl_absorpt_correction_T_min 0.3283
_exptl_absorpt_correction_type empirical
_exptl_absorpt_process_details 'SADABS, Sheldrick 1997'
_exptl_crystal_colour red
_exptl_crystal_density_diffrn 1.609
_exptl_crystal_density_meas ?
_exptl_crystal_density_method 'not measured'
_exptl_crystal_description octahedron
_exptl_crystal_F_000 1248
_exptl_crystal_size_max 0.22
_exptl_crystal_size_mid 0.10
_exptl_crystal_size_min 0.06
_refine_diff_density_max 2.407
_refine_diff_density_min -0.915
_refine_diff_density_rms 0.294
_refine_ls_extinction_method none
_refine_ls_goodness_of_fit_ref 1.186
_refine_ls_hydrogen_treatment none
_refine_ls_matrix_type full
_refine_ls_number_parameters 94
_refine_ls_number_reflns 1488
_refine_ls_number_restraints 24
_refine_ls_restrained_S_all 1.178
_refine_ls_R_factor_all 0.0610
_refine_ls_R_factor_gt 0.0535
_refine_ls_shift/su_max 0.004
_refine_ls_shift/su_mean 0.000
_refine_ls_structure_factor_coef Fsqd
_refine_ls_weighting_details 'calc w=1/[\s^2^(Fo^2^)+(0.1210P)^2^+4.7698P] where P=(Fo^2^+2Fc^2^)/3'
_refine_ls_weighting_scheme calc
_refine_ls_wR_factor_gt 0.1628
_refine_ls_wR_factor_ref 0.1702
_reflns_number_gt 1253
_reflns_number_total 1488
_reflns_threshold_expression >2sigma(I)
_cod_data_source_file c1dt11258a.txt
_cod_data_source_block 1
_cod_depositor_comments
;
The following automatic conversions were performed:

'_exptl_absorpt_correction_type' value 'Empirical' changed to
'empirical' according to
/home/saulius/struct/CIF-dictionaries/cif_core.dic dictionary named
'cif_core.dic' version 2.4.1 from 2010-06-29.

Automatic conversion script
Id: cif_fix_values 1715 2011-07-08 13:25:40Z adriana 

The following automatic conversions were performed:

'_exptl_crystal_density_meas' value 'none' was changed to '?' - the
value is perceived as not measured.

Automatic conversion script
Id: cif_fix_values 3008 2015-01-20 13:52:24Z robertas 
;
_cod_original_sg_symbol_H-M I4(1)/a
_cod_database_code 7017614

loop_
_symmetry_equiv_pos_as_xyz
'x, y, z'
'-x+1/2, -y, z+1/2'
'-y+3/4, x+1/4, z+1/4'
'y+3/4, -x+3/4, z+3/4'
'x+1/2, y+1/2, z+1/2'
'-x+1, -y+1/2, z+1'
'-y+5/4, x+3/4, z+3/4'
'y+5/4, -x+5/4, z+5/4'
'-x, -y, -z'
'x-1/2, y, -z-1/2'
'y-3/4, -x-1/4, -z-1/4'
'-y-3/4, x-3/4, -z-3/4'
'-x+1/2, -y+1/2, -z+1/2'
'x, y+1/2, -z'
'y-1/4, -x+1/4, -z+1/4'
'-y-1/4, x-1/4, -z-1/4'

loop_
_atom_site_label
_atom_site_type_symbol
_atom_site_fract_x
_atom_site_fract_y
_atom_site_fract_z
_atom_site_U_iso_or_equiv
_atom_site_adp_type
_atom_site_occupancy
_atom_site_symmetry_multiplicity
_atom_site_calc_flag
_atom_site_refinement_flags
_atom_site_disorder_assembly
_atom_site_disorder_group
Bi1 Bi 0.5000 0.2500 -0.1250 0.0359(3) Uani 1 4 d S . .
C1 C 0.5740(9) 0.4020(9) -0.0284(3) 0.0405(18) Uani 1 1 d . . .
C2 C 0.4607(9) 0.4915(9) -0.0494(3) 0.0389(17) Uani 1 1 d . . .
C3 C 0.3942(9) 0.5862(9) -0.0213(3) 0.0423(18) Uani 1 1 d . . .
C4 C 0.2809(13) 0.6705(12) -0.0418(4) 0.069(3) Uani 1 1 d . . .
O1 O 0.6330(6) 0.3215(7) -0.05575(19) 0.0472(15) Uani 1 1 d . . .
O2 O 0.4362(8) 0.4726(7) -0.0917(2) 0.0597(18) Uani 1 1 d . . .
O3 O 0.3057(16) 0.761(2) -0.0670(10) 0.121(13) Uani 0.63(3) 1 d PU A 1
O3' O 0.270(5) 0.670(5) -0.0855(11) 0.130(17) Uani 0.37(3) 1 d PU A 2
O4 O 0.1606(16) 0.646(2) -0.0305(10) 0.146(12) Uani 0.63(3) 1 d PU A 1
O4' O 0.249(4) 0.773(3) -0.0237(9) 0.108(17) Uani 0.37(3) 1 d PU A 2

loop_
_atom_site_aniso_label
_atom_site_aniso_U_11
_atom_site_aniso_U_22
_atom_site_aniso_U_33
_atom_site_aniso_U_23
_atom_site_aniso_U_13
_atom_site_aniso_U_12
Bi1 0.0434(3) 0.0434(3) 0.0211(4) 0.000 0.000 0.000
C1 0.045(4) 0.043(4) 0.033(4) -0.005(3) -0.005(3) 0.002(3)
C2 0.045(4) 0.046(4) 0.026(4) -0.003(3) -0.006(3) 0.002(3)
C3 0.044(4) 0.047(4) 0.036(4) -0.005(4) -0.010(3) 0.011(4)
C4 0.083(8) 0.065(7) 0.059(6) -0.020(5) -0.035(6) 0.024(6)
O1 0.043(3) 0.064(4) 0.035(3) -0.015(3) -0.006(2) 0.014(3)
O2 0.085(5) 0.065(4) 0.029(3) -0.002(3) -0.007(3) 0.019(4)
O3 0.073(10) 0.117(17) 0.17(3) 0.106(19) -0.046(12) -0.027(10)
O3' 0.17(4) 0.14(3) 0.08(2) -0.03(2) -0.05(2) 0.00(3)
O4 0.043(9) 0.146(19) 0.25(3) 0.009(17) -0.056(12) 0.005(9)
O4' 0.15(3) 0.11(2) 0.059(15) -0.029(15) -0.035(17) 0.11(2)

loop_
_atom_type_symbol
_atom_type_description
_atom_type_scat_dispersion_real
_atom_type_scat_dispersion_imag
_atom_type_scat_source
C C 0.0033 0.0016 'International Tables Vol C Tables 4.2.6.8 and 6.1.1.4'
H H 0.0000 0.0000 'International Tables Vol C Tables 4.2.6.8 and 6.1.1.4'
O O 0.0106 0.0060 'International Tables Vol C Tables 4.2.6.8 and 6.1.1.4'
Bi Bi -4.1077 10.2566 'International Tables Vol C Tables 4.2.6.8 and 6.1.1.4'

loop_
_geom_angle_atom_site_label_1
_geom_angle_atom_site_label_2
_geom_angle_atom_site_label_3
_geom_angle
_geom_angle_site_symmetry_1
_geom_angle_site_symmetry_3
O1 Bi1 O1 129.41(19) . 11_665
O1 Bi1 O1 129.41(19) . 16_655
O1 Bi1 O1 74.4(3) 11_665 16_655
O1 Bi1 O1 74.4(3) . 6_554
O1 Bi1 O1 129.41(19) 11_665 6_554
O1 Bi1 O1 129.41(19) 16_655 6_554
O1 Bi1 O2 148.2(2) . 16_655
O1 Bi1 O2 79.3(2) 11_665 16_655
O1 Bi1 O2 65.0(2) 16_655 16_655
O1 Bi1 O2 76.05(19) 6_554 16_655
O1 Bi1 O2 65.0(2) . .
O1 Bi1 O2 148.2(2) 11_665 .
O1 Bi1 O2 76.05(19) 16_655 .
O1 Bi1 O2 79.3(2) 6_554 .
O2 Bi1 O2 98.40(10) 16_655 .
O1 Bi1 O2 79.3(2) . 6_554
O1 Bi1 O2 76.05(19) 11_665 6_554
O1 Bi1 O2 148.2(2) 16_655 6_554
O1 Bi1 O2 65.0(2) 6_554 6_554
O2 Bi1 O2 98.40(10) 16_655 6_554
O2 Bi1 O2 135.1(3) . 6_554
O1 Bi1 O2 76.05(19) . 11_665
O1 Bi1 O2 65.0(2) 11_665 11_665
O1 Bi1 O2 79.3(2) 16_655 11_665
O1 Bi1 O2 148.2(2) 6_554 11_665
O2 Bi1 O2 135.1(3) 16_655 11_665
O2 Bi1 O2 98.40(10) . 11_665
O2 Bi1 O2 98.40(10) 6_554 11_665
O1 C1 C3 123.6(8) . 9_665
O1 C1 C2 117.4(7) . .
C3 C1 C2 119.1(7) 9_665 .
O2 C2 C3 124.3(8) . .
O2 C2 C1 115.4(8) . .
C3 C2 C1 120.3(7) . .
C2 C3 C1 120.5(7) . 9_665
C2 C3 C4 120.0(8) . .
C1 C3 C4 119.3(8) 9_665 .
O3 C4 O4' 71(2) . .
O3 C4 O3' 54(2) . .
O4' C4 O3' 115(2) . .
O3 C4 O4 120.1(16) . .
O4' C4 O4 78(2) . .
O3' C4 O4 100(2) . .
O3 C4 C3 120.0(15) . .
O4' C4 C3 120.1(14) . .
O3' C4 C3 116(2) . .
O4 C4 C3 119.9(14) . .
C1 O1 Bi1 115.3(5) . .
C2 O2 Bi1 117.0(6) . .

loop_
_geom_bond_atom_site_label_1
_geom_bond_atom_site_label_2
_geom_bond_distance
_geom_bond_site_symmetry_2
Bi1 O1 2.457(6) .
Bi1 O1 2.457(6) 11_665
Bi1 O1 2.457(6) 16_655
Bi1 O1 2.457(6) 6_554
Bi1 O2 2.463(7) 16_655
Bi1 O2 2.463(7) .
Bi1 O2 2.463(7) 6_554
Bi1 O2 2.463(7) 11_665
C1 O1 1.249(10) .
C1 C3 1.445(11) 9_665
C1 C2 1.538(12) .
C2 O2 1.234(10) .
C2 C3 1.387(12) .
C3 C1 1.445(11) 9_665
C3 C4 1.505(12) .
C4 O3 1.163(18) .
C4 O4' 1.17(2) .
C4 O3' 1.24(3) .
C4 O4 1.25(2) .
